data_4331597
loop_
_publ_author_name
'Izzet, Guillaume'
'Akdas, Huriye'
'Hucher, Nicolas'
'Giorgi, Michel'
'Prang\'e, Thierry'
'Reinaud, Olivia'

_publ_section_title
;
 Supramolecular Assemblies with Calix[6]arenes and Copper Ions:&#x00A0;
 from Dinuclear to Trinuclear Linear Arrangements of Hydroxo&#x2212;Cu(II)
 Complexes
;
_journal_issue 3
_journal_name_full 'Inorganic Chemistry'
_journal_page_first 1069
_journal_page_last 1077
_journal_paper_doi 10.1021/ic051221e
_journal_volume 45
_journal_year 2006
_chemical_formula_sum 'C111 H129 Cl7 Cu2.5 N7 O13'
_chemical_formula_weight 2112.78
_chemical_name_systematic
; 
 ? 
;
_space_group_IT_number 2
_symmetry_cell_setting triclinic
_symmetry_space_group_name_Hall '-P 1'
_symmetry_space_group_name_H-M 'P -1'
_atom_sites_solution_hydrogens geom
_atom_sites_solution_primary direct
_atom_sites_solution_secondary difmap
_audit_creation_method SHELXL-97
_cell_angle_alpha 106.777(5)
_cell_angle_beta 92.097(5)
_cell_angle_gamma 108.334(9)
_cell_formula_units_Z 2
_cell_length_a 17.170(2)
_cell_length_b 18.771(2)
_cell_length_c 21.888(3)
_cell_measurement_reflns_used 20492
_cell_measurement_temperature 223(2)
_cell_measurement_theta_max 25.00
_cell_measurement_theta_min 0.98
_cell_volume 6348.0(14)
_computing_cell_refinement 'Denzo and Scalepack (Otwinowski & Minor, 1997)'
_computing_data_collection 'KappaCCD (Bruker-Nonius, 1998)'
_computing_data_reduction 'Denzo and Scalepack (Otwinowski & Minor, 1997)'
_computing_structure_refinement 'SHELXL-97 (Sheldrick, 1997)'
_computing_structure_solution 'SIR92 (Altomare et al., 1994)'
_diffrn_ambient_temperature 223(2)
_diffrn_measured_fraction_theta_full 0.912
_diffrn_measured_fraction_theta_max 0.912
_diffrn_measurement_device_type KappaCCD
_diffrn_measurement_method 'Phi scan'
_diffrn_radiation_monochromator graphite
_diffrn_radiation_source 'fine-focus sealed tube'
_diffrn_radiation_type MoK\a
_diffrn_radiation_wavelength 0.71073
_diffrn_reflns_av_R_equivalents 0.05
_diffrn_reflns_av_sigmaI/netI 0.0460
_diffrn_reflns_limit_h_max 20
_diffrn_reflns_limit_h_min 0
_diffrn_reflns_limit_k_max 21
_diffrn_reflns_limit_k_min -22
_diffrn_reflns_limit_l_max 25
_diffrn_reflns_limit_l_min -26
_diffrn_reflns_number 20406
_diffrn_reflns_theta_full 25.00
_diffrn_reflns_theta_max 25.00
_diffrn_reflns_theta_min 2.02
_exptl_absorpt_coefficient_mu 0.455
_exptl_absorpt_correction_type none
_exptl_crystal_colour blue
_exptl_crystal_density_diffrn 1.105
_exptl_crystal_density_method 'not measured'
_exptl_crystal_description prism
_exptl_crystal_F_000 2142
_exptl_crystal_size_max .4
_exptl_crystal_size_mid .25
_exptl_crystal_size_min .2
_refine_diff_density_max 1.152
_refine_diff_density_min -0.554
_refine_diff_density_rms 0.112
_refine_ls_extinction_method none
_refine_ls_goodness_of_fit_ref 1.009
_refine_ls_hydrogen_treatment mixed
_refine_ls_matrix_type full
_refine_ls_number_parameters 1397
_refine_ls_number_reflns 20406
_refine_ls_number_restraints 0
_refine_ls_restrained_S_all 1.009
_refine_ls_R_factor_all 0.1252
_refine_ls_R_factor_gt 0.1016
_refine_ls_shift/su_max 0.000
_refine_ls_shift/su_mean 0.001
_refine_ls_structure_factor_coef Fsqd
_refine_ls_weighting_details 'calc w=1/[\s^2^(Fo^2^)+(0.2000P)^2^+15.0000P] where P=(Fo^2^+2Fc^2^)/3'
_refine_ls_weighting_scheme calc
_refine_ls_wR_factor_gt 0.2855
_refine_ls_wR_factor_ref 0.3175
_reflns_number_gt 15692
_reflns_number_total 20406
_reflns_threshold_expression >2sigma(I)
_cod_data_source_file ic051221esup3.cif
_cod_data_source_block shelxl
_cod_original_cell_volume 6348.04(13)
_cod_original_sg_symbol_H-M p-1
_cod_database_code 4331597

loop_
_symmetry_equiv_pos_as_xyz
'x, y, z'
'-x, -y, -z'

loop_
_atom_site_label
_atom_site_type_symbol
_atom_site_fract_x
_atom_site_fract_y
_atom_site_fract_z
_atom_site_U_iso_or_equiv
_atom_site_adp_type
_atom_site_occupancy
_atom_site_symmetry_multiplicity
_atom_site_calc_flag
_atom_site_refinement_flags
Cu2 Cu 1.0000 0.0000 0.0000 0.0459(3) Uani 1 2 d S
Cu1 Cu 1.16205(3) 0.12473(3) 0.03281(3) 0.0362(2) Uani 1 1 d .
Cl1 Cl 0.49275(11) 0.38559(10) 0.12414(10) 0.0744(5) Uani 1 1 d .
Cl2 Cl 0.6058(2) 0.64854(17) 0.18699(18) 0.0990(10) Uani 0.70 1 d P
Cl3 Cl 0.50890(18) 0.60442(18) 0.06086(15) 0.0834(8) Uani 0.70 1 d P
Cl4 Cl 0.4382(3) 0.6516(3) 0.1754(3) 0.1478(19) Uani 0.70 1 d P
Cl5A Cl 0.9575(4) 0.3223(5) 0.0520(2) 0.025(3) Uani 0.10 1 d PG
Cl5B Cl 0.9726(4) 0.2931(5) 0.0586(3) 0.070(3) Uani 0.20 1 d PG
Cl5C Cl 0.9545(4) 0.3554(5) 0.0595(3) 0.052(5) Uani 0.10 1 d PG
Cl6 Cl 1.0342(5) 0.4668(4) 0.1541(4) 0.109(3) Uani 0.30 1 d PG
Cl7A Cl 0.9224(4) 0.3179(5) 0.1792(3) 0.034(3) Uani 0.15 1 d PG
Cl7B Cl 0.9920(4) 0.3340(5) 0.1776(3) 0.049(8) Uani 0.05 1 d PG
Cl7C Cl 0.9175(5) 0.2829(5) 0.1707(3) 0.034(8) Uani 0.05 1 d PG
Cl7D Cl 0.9361(4) 0.3563(5) 0.1879(2) 0.032(8) Uani 0.05 1 d PG
C111 C 0.9970(3) 0.3567(3) 0.1337(2) 0.087(8) Uiso 0.30 1 d PG
Cl8 Cl 0.2673(7) 0.8109(9) 0.4171(7) 0.163(5) Uani 0.30 1 d P
Cl9 Cl 0.3861(7) 0.7867(11) 0.4973(8) 0.182(6) Uani 0.30 1 d P
Cl10 Cl 0.2250(6) 0.7720(8) 0.5262(4) 0.135(4) Uani 0.30 1 d P
Cl11 Cl 0.1075(6) 0.5499(6) 0.3561(5) 0.103(3) Uani 0.30 1 d P
Cl12 Cl 0.1035(5) 0.5508(4) 0.4077(6) 0.145(4) Uani 0.40 1 d P
Cl13 Cl 0.0262(7) 0.5543(6) 0.4661(4) 0.086(3) Uani 0.20 1 d P
Cl14 Cl 0.0120(14) 0.6539(12) 0.4556(7) 0.130(7) Uani 0.30 1 d P
Cl15 Cl 0.0108(13) 0.6645(10) 0.4263(12) 0.142(8) Uani 0.30 1 d P
Cl16 Cl 0.0263(12) 0.6537(9) 0.3686(15) 0.121(7) Uani 0.20 1 d P
Cl17 Cl 0.0567(6) 0.6310(6) 0.3303(4) 0.115(3) Uani 0.40 1 d P
O1 O 1.2401(2) 0.1615(2) 0.16216(15) 0.0379(7) Uani 1 1 d .
O2 O 1.1009(3) 0.2734(2) 0.25985(19) 0.0582(11) Uani 1 1 d .
O3 O 0.8435(2) 0.27294(19) 0.29830(15) 0.0380(8) Uani 1 1 d .
O6 O 0.7460(2) 0.0085(3) 0.1844(2) 0.0607(11) Uani 1 1 d .
O5 O 0.7824(2) -0.18928(19) 0.06590(15) 0.0376(7) Uani 1 1 d .
O4 O 1.0342(3) -0.0648(2) 0.09930(18) 0.0547(10) Uani 1 1 d .
O8 O 0.4398(6) 0.4179(7) 0.1599(5) 0.173(4) Uani 1 1 d .
O9 O 0.5204(15) 0.4396(9) 0.0903(10) 0.140(7) Uani 0.50 1 d P
O10 O 0.4457(5) 0.3165(5) 0.0742(4) 0.150(3) Uani 1 1 d .
O7A O 0.5670(11) 0.4331(12) 0.1284(14) 0.156(8) Uani 0.50 1 d P
O7B O 0.5625(15) 0.3764(15) 0.1456(11) 0.169(10) Uani 0.50 1 d P
O13 O 0.4933(18) 0.3462(12) 0.1719(14) 0.200(12) Uani 0.50 1 d P
O14 O 0.3516(8) 0.4701(7) 0.2711(6) 0.097(3) Uiso 0.50 1 d P
O15 O 0.5005(12) 0.7616(11) 0.0467(9) 0.066(4) Uiso 0.25 1 d P
O16 O 0.3536(14) 0.6418(13) 0.0532(11) 0.087(6) Uiso 0.25 1 d P
O11 O 1.0507(2) 0.1099(2) 0.05236(18) 0.0504(9) Uani 1 1 d .
H7A H 1.0203 0.1538 0.0597 0.060 Uiso 1 1 d R
O12 O 1.1114(2) 0.0165(2) -0.01825(18) 0.0485(9) Uani 1 1 d .
H7B H 1.1348 -0.0226 -0.0237 0.058 Uiso 1 1 d R
N3 N 1.2770(2) 0.1217(2) 0.03454(18) 0.0352(9) Uani 1 1 d .
N2 N 1.4033(3) 0.1388(3) 0.0729(2) 0.0430(10) Uani 1 1 d .
N1 N 0.8566(4) 0.4536(3) 0.3072(3) 0.0636(14) Uani 1 1 d .
N4 N 0.7369(4) 0.3635(3) 0.2556(3) 0.0673(15) Uani 1 1 d .
N5 N 0.8032(3) -0.2414(2) -0.06448(19) 0.0386(9) Uani 1 1 d .
N6 N 0.7442(3) -0.3653(3) -0.0690(2) 0.0483(11) Uani 1 1 d .
N7 N 0.7929(11) 0.1147(12) 0.0411(13) 0.314(16) Uani 1 1 d .
C1 C 1.2090(4) -0.0025(3) 0.1389(3) 0.0490(13) Uani 1 1 d .
H1A H 1.1792 0.0140 0.1109 0.059 Uiso 1 1 d R
H1B H 1.2604 -0.0040 0.1237 0.059 Uiso 1 1 d R
C2 C 1.2274(3) 0.0560(3) 0.2068(2) 0.0412(11) Uani 1 1 d .
C3 C 1.2313(4) 0.0325(4) 0.2610(3) 0.0485(13) Uani 1 1 d .
H3 H 1.2216 -0.0222 0.2561 0.058 Uiso 1 1 d R
C4 C 1.2490(4) 0.0862(4) 0.3234(3) 0.0514(14) Uani 1 1 d .
C5 C 1.2588(4) 0.1644(3) 0.3301(3) 0.0481(13) Uani 1 1 d .
H5 H 1.2672 0.2023 0.3721 0.058 Uiso 1 1 d R
C6 C 1.2553(3) 0.1903(3) 0.2770(2) 0.0409(11) Uani 1 1 d .
C7 C 1.2420(3) 0.1358(3) 0.2162(2) 0.0378(11) Uani 1 1 d .
C8 C 1.3195(3) 0.2031(3) 0.1490(2) 0.0388(11) Uani 1 1 d .
H8A H 1.3210 0.2540 0.1474 0.047 Uiso 1 1 d R
H8B H 1.3613 0.2097 0.1825 0.047 Uiso 1 1 d R
C9 C 1.3339(3) 0.1555(3) 0.0862(2) 0.0340(10) Uani 1 1 d .
C10 C 1.3110(3) 0.0805(3) -0.0133(2) 0.0418(11) Uani 1 1 d .
H10 H 1.2786 0.0501 -0.0547 0.050 Uiso 1 1 d R
C11 C 1.3890(4) 0.0915(3) 0.0096(3) 0.0478(13) Uani 1 1 d .
H11 H 1.4322 0.0745 -0.0094 0.057 Uiso 1 1 d R
C12 C 1.4812(3) 0.1640(4) 0.1166(3) 0.0572(15) Uani 1 1 d .
H12A H 1.5276 0.1806 0.0947 0.069 Uiso 1 1 d R
H12B H 1.4823 0.2073 0.1534 0.069 Uiso 1 1 d R
C13 C 1.4886(4) 0.0985(4) 0.1402(3) 0.0560(15) Uani 1 1 d .
C14 C 1.5494(4) 0.0654(5) 0.1227(3) 0.0679(19) Uani 1 1 d .
H14 H 1.5870 0.0841 0.0949 0.081 Uiso 1 1 d R
C15 C 1.5578(5) 0.0081(6) 0.1458(3) 0.090(3) Uani 1 1 d .
H15 H 1.6010 -0.0136 0.1344 0.108 Uiso 1 1 d R
C16 C 1.5040(5) -0.0216(6) 0.1859(4) 0.083(2) Uani 1 1 d .
H16 H 1.5107 -0.0627 0.2013 0.100 Uiso 1 1 d R
C17 C 1.4434(5) 0.0108(5) 0.2034(4) 0.082(2) Uani 1 1 d .
H17 H 1.4037 -0.0103 0.2290 0.098 Uiso 1 1 d R
C18 C 1.4362(4) 0.0702(5) 0.1812(4) 0.0721(19) Uani 1 1 d .
H18 H 1.3952 0.0936 0.1961 0.086 Uiso 1 1 d R
C19 C 1.2577(5) 0.0570(5) 0.3813(3) 0.0656(18) Uani 1 1 d .
C20 C 1.1817(7) -0.0128(8) 0.3780(5) 0.126(4) Uani 1 1 d .
H20A H 1.1800 -0.0567 0.3415 0.151 Uiso 1 1 d R
H20B H 1.1323 0.0001 0.3736 0.151 Uiso 1 1 d R
H20C H 1.1852 -0.0266 0.4167 0.151 Uiso 1 1 d R
C21 C 1.3331(7) 0.0325(8) 0.3788(5) 0.115(4) Uani 1 1 d .
H21A H 1.3349 0.0061 0.4101 0.139 Uiso 1 1 d R
H21B H 1.3824 0.0779 0.3873 0.139 Uiso 1 1 d R
H21C H 1.3295 -0.0032 0.3364 0.139 Uiso 1 1 d R
C22 C 1.2665(8) 0.1206(8) 0.4456(4) 0.125(4) Uani 1 1 d .
H22A H 1.2225 0.1420 0.4459 0.149 Uiso 1 1 d R
H22B H 1.3188 0.1621 0.4518 0.149 Uiso 1 1 d R
H22C H 1.2648 0.0977 0.4797 0.149 Uiso 1 1 d R
C23 C 1.2663(4) 0.2767(3) 0.2847(3) 0.0490(13) Uani 1 1 d .
H23A H 1.3241 0.3081 0.2952 0.059 Uiso 1 1 d R
H23B H 1.2443 0.2802 0.2451 0.059 Uiso 1 1 d R
C24 C 1.2233(3) 0.3147(3) 0.3357(2) 0.0446(12) Uani 1 1 d .
C25 C 1.2652(4) 0.3579(3) 0.3978(3) 0.0500(13) Uani 1 1 d .
H25 H 1.3220 0.3630 0.4077 0.060 Uiso 1 1 d R
C26 C 1.2283(4) 0.3957(4) 0.4468(3) 0.0547(14) Uani 1 1 d .
C27 C 1.1466(4) 0.3894(3) 0.4311(3) 0.0521(14) Uani 1 1 d .
H27 H 1.1189 0.4149 0.4631 0.063 Uiso 1 1 d R
C28 C 1.1019(3) 0.3469(3) 0.3703(3) 0.0466(12) Uani 1 1 d .
C29 C 1.1418(3) 0.3100(3) 0.3227(2) 0.0432(12) Uani 1 1 d .
C30 C 1.0573(4) 0.1904(3) 0.2420(3) 0.0576(15) Uani 1 1 d .
H30A H 1.0908 0.1652 0.2576 0.069 Uiso 1 1 d R
H30B H 1.0450 0.1688 0.1959 0.069 Uiso 1 1 d R
H30C H 1.0066 0.1814 0.2604 0.069 Uiso 1 1 d R
C31 C 1.2741(5) 0.4421(5) 0.5148(3) 0.084(2) Uani 1 1 d .
C32 C 1.2650(9) 0.5256(7) 0.5359(6) 0.169(6) Uani 1 1 d .
H32A H 1.2081 0.5221 0.5362 0.203 Uiso 1 1 d R
H32B H 1.2886 0.5523 0.5061 0.203 Uiso 1 1 d R
H32C H 1.2951 0.5547 0.5784 0.203 Uiso 1 1 d R
C33 C 1.3671(6) 0.4553(8) 0.5186(5) 0.136(5) Uani 1 1 d .
H33A H 1.3957 0.4932 0.5592 0.163 Uiso 1 1 d R
H33B H 1.3884 0.4746 0.4842 0.163 Uiso 1 1 d R
H33C H 1.3754 0.4060 0.5142 0.163 Uiso 1 1 d R
C34 C 1.2325(10) 0.4009(11) 0.5607(5) 0.185(7) Uani 1 1 d .
H34A H 1.1799 0.4075 0.5672 0.222 Uiso 1 1 d R
H34B H 1.2679 0.4221 0.6013 0.222 Uiso 1 1 d R
H34C H 1.2246 0.3456 0.5426 0.222 Uiso 1 1 d R
C35 C 1.0123(4) 0.3389(3) 0.3572(3) 0.0529(14) Uani 1 1 d .
H35A H 1.0021 0.3821 0.3878 0.063 Uiso 1 1 d R
H35B H 1.0008 0.3403 0.3144 0.063 Uiso 1 1 d R
C36 C 0.9529(3) 0.2616(3) 0.3626(2) 0.0387(11) Uani 1 1 d .
C37 C 0.9795(3) 0.2198(3) 0.3961(3) 0.0453(12) Uani 1 1 d .
H37 H 1.0350 0.2412 0.4185 0.054 Uiso 1 1 d R
C38 C 0.9279(4) 0.1465(3) 0.3989(3) 0.0470(12) Uani 1 1 d .
C39 C 0.8478(4) 0.1178(3) 0.3662(3) 0.0511(14) Uani 1 1 d .
H39 H 0.8098 0.0675 0.3656 0.061 Uiso 1 1 d R
C40 C 0.8187(3) 0.1586(3) 0.3333(3) 0.0443(12) Uani 1 1 d .
C41 C 0.8724(3) 0.2316(3) 0.3329(2) 0.0367(11) Uani 1 1 d .
C42 C 0.8136(3) 0.3319(3) 0.3379(3) 0.0426(11) Uani 1 1 d .
H42A H 0.7613 0.3055 0.3494 0.051 Uiso 1 1 d R
H42B H 0.8525 0.3625 0.3763 0.051 Uiso 1 1 d R
C43 C 0.8025(4) 0.3828(3) 0.3013(3) 0.0469(13) Uani 1 1 d .
C44 C 0.8229(6) 0.4791(4) 0.2640(4) 0.089(3) Uani 1 1 d .
H44 H 0.8492 0.5311 0.2610 0.107 Uiso 1 1 d R
C45 C 0.7507(7) 0.4257(5) 0.2323(4) 0.100(3) Uani 1 1 d .
H45 H 0.7119 0.4228 0.1982 0.120 Uiso 1 1 d R
C46 C 0.6654(5) 0.2916(4) 0.2369(4) 0.081(2) Uani 1 1 d .
H46A H 0.6400 0.2820 0.1941 0.097 Uiso 1 1 d R
H46B H 0.6829 0.2480 0.2378 0.097 Uiso 1 1 d R
C47 C 0.6011(5) 0.2942(5) 0.2816(4) 0.083(2) Uani 1 1 d .
C48 C 0.5710(7) 0.3541(6) 0.3003(6) 0.112(4) Uani 1 1 d .
H48 H 0.5926 0.3999 0.2867 0.134 Uiso 1 1 d R
C49 C 0.5108(8) 0.3530(9) 0.3382(10) 0.151(6) Uani 1 1 d .
H49 H 0.4857 0.3933 0.3481 0.181 Uiso 1 1 d R
C50 C 0.4797(9) 0.2952(14) 0.3615(10) 0.173(7) Uani 1 1 d .
H50 H 0.4423 0.3023 0.3924 0.208 Uiso 1 1 d R
C51 C 0.5040(9) 0.2280(15) 0.3428(11) 0.205(10) Uani 1 1 d .
H51 H 0.4806 0.1833 0.3575 0.246 Uiso 1 1 d R
C52 C 0.5663(7) 0.2259(9) 0.2994(8) 0.141(5) Uani 1 1 d .
H52 H 0.5829 0.1806 0.2820 0.169 Uiso 1 1 d R
C53 C 0.9589(4) 0.0983(4) 0.4324(3) 0.0642(17) Uani 1 1 d .
C54 C 0.9684(8) 0.0289(6) 0.3810(5) 0.130(5) Uani 1 1 d .
H54A H 0.9188 0.0023 0.3505 0.156 Uiso 1 1 d R
H54B H 0.9789 -0.0072 0.4008 0.156 Uiso 1 1 d R
H54C H 1.0142 0.0480 0.3593 0.156 Uiso 1 1 d R
C55 C 0.8949(8) 0.0653(12) 0.4723(9) 0.204(9) Uani 1 1 d .
H55A H 0.8907 0.1084 0.5069 0.245 Uiso 1 1 d R
H55B H 0.9132 0.0308 0.4896 0.245 Uiso 1 1 d R
H55C H 0.8417 0.0363 0.4465 0.245 Uiso 1 1 d R
C56 C 1.0454(6) 0.1443(5) 0.4712(5) 0.105(3) Uani 1 1 d .
H56A H 1.0855 0.1593 0.4437 0.126 Uiso 1 1 d R
H56B H 1.0610 0.1115 0.4923 0.126 Uiso 1 1 d R
H56C H 1.0431 0.1908 0.5029 0.126 Uiso 1 1 d R
C57 C 0.7309(4) 0.1249(3) 0.2965(4) 0.0606(16) Uani 1 1 d .
H57A H 0.6963 0.1508 0.3205 0.073 Uiso 1 1 d R
H57B H 0.7326 0.1335 0.2553 0.073 Uiso 1 1 d R
C58 C 0.6912(3) 0.0376(3) 0.2841(3) 0.0456(12) Uani 1 1 d .
C59 C 0.6419(3) 0.0098(3) 0.3270(3) 0.0466(12) Uani 1 1 d .
H59 H 0.6333 0.0467 0.3645 0.056 Uiso 1 1 d R
C60 C 0.6034(3) -0.0704(3) 0.3186(2) 0.0422(11) Uani 1 1 d .
C61 C 0.6185(3) -0.1235(3) 0.2640(2) 0.0401(11) Uani 1 1 d .
H61 H 0.5941 -0.1795 0.2558 0.048 Uiso 1 1 d R
C62 C 0.6678(3) -0.0985(3) 0.2205(2) 0.0379(11) Uani 1 1 d .
C63 C 0.7035(3) -0.0173(3) 0.2312(3) 0.0426(12) Uani 1 1 d .
C64 C 0.8327(4) 0.0219(4) 0.1912(3) 0.0616(16) Uani 1 1 d .
H64A H 0.8605 0.0691 0.2265 0.074 Uiso 1 1 d R
H64B H 0.8538 0.0278 0.1522 0.074 Uiso 1 1 d R
H64C H 0.8423 -0.0224 0.1995 0.074 Uiso 1 1 d R
C65 C 0.5476(4) -0.1012(4) 0.3643(3) 0.0627(16) Uani 1 1 d .
C66 C 0.5541(16) -0.0386(9) 0.4236(8) 0.270(15) Uani 1 1 d .
H66A H 0.5333 -0.0014 0.4126 0.324 Uiso 1 1 d R
H66B H 0.6100 -0.0120 0.4451 0.324 Uiso 1 1 d R
H66C H 0.5201 -0.0612 0.4518 0.324 Uiso 1 1 d R
C67 C 0.5744(12) -0.1610(11) 0.3849(8) 0.185(8) Uani 1 1 d .
H67A H 0.5446 -0.1723 0.4193 0.223 Uiso 1 1 d R
H67B H 0.6329 -0.1411 0.3996 0.223 Uiso 1 1 d R
H67C H 0.5611 -0.2086 0.3490 0.223 Uiso 1 1 d R
C68 C 0.4716(12) -0.1612(12) 0.3292(7) 0.250(14) Uani 1 1 d .
H68A H 0.4446 -0.1921 0.3553 0.301 Uiso 1 1 d R
H68B H 0.4809 -0.1954 0.2903 0.301 Uiso 1 1 d R
H68C H 0.4372 -0.1336 0.3186 0.301 Uiso 1 1 d R
C69 C 0.6832(3) -0.1565(3) 0.1633(2) 0.0447(12) Uani 1 1 d .
H69A H 0.6364 -0.2047 0.1512 0.054 Uiso 1 1 d R
H69B H 0.6900 -0.1354 0.1280 0.054 Uiso 1 1 d R
C70 C 0.7592(3) -0.1788(3) 0.1748(2) 0.0370(10) Uani 1 1 d .
C71 C 0.7823(3) -0.1868(3) 0.2335(2) 0.0405(11) Uani 1 1 d .
H71 H 0.7513 -0.1759 0.2684 0.049 Uiso 1 1 d R
C72 C 0.8499(3) -0.2084(3) 0.2442(2) 0.0398(11) Uani 1 1 d .
C73 C 0.8981(4) -0.2187(3) 0.1949(2) 0.0452(12) Uani 1 1 d .
H73 H 0.9464 -0.2326 0.2008 0.054 Uiso 1 1 d R
C74 C 0.8785(3) -0.2106(3) 0.1352(2) 0.0390(11) Uani 1 1 d .
C75 C 0.8069(3) -0.1935(3) 0.1259(2) 0.0341(10) Uani 1 1 d .
C76 C 0.7224(3) -0.2615(3) 0.0246(2) 0.0410(11) Uani 1 1 d .
H76A H 0.7104 -0.3006 0.0463 0.049 Uiso 1 1 d R
H76B H 0.6726 -0.2518 0.0145 0.049 Uiso 1 1 d R
C77 C 0.7565(3) -0.2892(3) -0.0355(2) 0.0384(11) Uani 1 1 d .
C78 C 0.7858(4) -0.3647(4) -0.1215(3) 0.0581(15) Uani 1 1 d .
H78 H 0.7851 -0.4139 -0.1513 0.070 Uiso 1 1 d R
C79 C 0.8213(4) -0.2893(3) -0.1182(3) 0.0493(13) Uani 1 1 d .
H79 H 0.8553 -0.2662 -0.1461 0.059 Uiso 1 1 d R
C80 C 0.6997(4) -0.4354(3) -0.0509(3) 0.0600(16) Uani 1 1 d .
H80A H 0.6496 -0.4302 -0.0354 0.072 Uiso 1 1 d R
H80B H 0.6865 -0.4815 -0.0882 0.072 Uiso 1 1 d R
C81 C 0.7506(4) -0.4468(3) 0.0008(3) 0.0604(16) Uani 1 1 d .
C82 C 0.7172(6) -0.4543(5) 0.0566(4) 0.088(2) Uani 1 1 d .
H82 H 0.6617 -0.4543 0.0609 0.105 Uiso 1 1 d R
C83 C 0.7644(9) -0.4627(6) 0.1060(5) 0.114(4) Uani 1 1 d .
H83 H 0.7424 -0.4652 0.1453 0.137 Uiso 1 1 d R
C84 C 0.8407(7) -0.4672(6) 0.0982(5) 0.100(3) Uani 1 1 d .
H84 H 0.8724 -0.4733 0.1323 0.120 Uiso 1 1 d R
C85 C 0.8727(6) -0.4614(5) 0.0416(5) 0.093(3) Uani 1 1 d .
H85 H 0.9266 -0.4655 0.0367 0.111 Uiso 1 1 d R
C86 C 0.8281(5) -0.4514(4) -0.0067(4) 0.0733(19) Uani 1 1 d .
H86 H 0.8511 -0.4466 -0.0452 0.088 Uiso 1 1 d R
C87 C 0.8700(4) -0.2268(3) 0.3060(3) 0.0554(15) Uani 1 1 d .
C88 C 0.8203(5) -0.1998(5) 0.3584(3) 0.073(2) Uani 1 1 d .
H88A H 0.7623 -0.2270 0.3431 0.087 Uiso 1 1 d R
H88B H 0.8322 -0.1438 0.3688 0.087 Uiso 1 1 d R
H88C H 0.8347 -0.2116 0.3963 0.087 Uiso 1 1 d R
C89 C 0.9625(5) -0.1856(5) 0.3322(3) 0.081(2) Uani 1 1 d .
H89A H 0.9771 -0.1293 0.3423 0.097 Uiso 1 1 d R
H89B H 0.9940 -0.2044 0.2999 0.097 Uiso 1 1 d R
H89C H 0.9744 -0.1979 0.3703 0.097 Uiso 1 1 d R
C90 C 0.8498(7) -0.3160(4) 0.2884(4) 0.098(3) Uani 1 1 d .
H90A H 0.8603 -0.3294 0.3263 0.118 Uiso 1 1 d R
H90B H 0.8834 -0.3329 0.2571 0.118 Uiso 1 1 d R
H90C H 0.7924 -0.3419 0.2707 0.118 Uiso 1 1 d R
C91 C 0.9310(3) -0.2236(4) 0.0821(3) 0.0483(13) Uani 1 1 d .
H91A H 0.9154 -0.2792 0.0594 0.058 Uiso 1 1 d R
H91B H 0.9224 -0.1965 0.0527 0.058 Uiso 1 1 d R
C92 C 1.0240(3) -0.1929(3) 0.1056(2) 0.0436(12) Uani 1 1 d .
C93 C 1.0626(4) -0.2423(3) 0.1185(3) 0.0507(13) Uani 1 1 d .
H93 H 1.0305 -0.2966 0.1122 0.061 Uiso 1 1 d R
C94 C 1.1475(4) -0.2160(3) 0.1405(3) 0.0511(13) Uani 1 1 d .
C95 C 1.1928(4) -0.1390(3) 0.1454(3) 0.0487(13) Uani 1 1 d .
H95 H 1.2517 -0.1195 0.1581 0.058 Uiso 1 1 d R
C96 C 1.1569(4) -0.0866(3) 0.1328(3) 0.0460(12) Uani 1 1 d .
C97 C 1.0721(3) -0.1146(3) 0.1140(2) 0.0424(12) Uani 1 1 d .
C98 C 1.0127(4) -0.0155(4) 0.1549(3) 0.0576(15) Uani 1 1 d .
H98A H 0.9717 -0.0482 0.1731 0.069 Uiso 1 1 d R
H98B H 0.9907 0.0199 0.1421 0.069 Uiso 1 1 d R
H98C H 1.0610 0.0146 0.1864 0.069 Uiso 1 1 d R
C99 C 1.1859(5) -0.2713(4) 0.1591(4) 0.0717(19) Uani 1 1 d .
C100 C 1.1405(9) -0.2984(8) 0.2121(7) 0.145(5) Uani 1 1 d .
H100A H 1.0862 -0.3356 0.1935 0.174 Uiso 1 1 d R
H100B H 1.1357 -0.2532 0.2440 0.174 Uiso 1 1 d R
H100C H 1.1709 -0.3229 0.2320 0.174 Uiso 1 1 d R
C101 C 1.1768(10) -0.3421(7) 0.0980(6) 0.157(6) Uani 1 1 d .
H101A H 1.2149 -0.3682 0.1041 0.189 Uiso 1 1 d R
H101B H 1.1880 -0.3230 0.0619 0.189 Uiso 1 1 d R
H101C H 1.1211 -0.3788 0.0899 0.189 Uiso 1 1 d R
C102 C 1.2776(6) -0.2306(7) 0.1862(7) 0.132(4) Uani 1 1 d .
H102A H 1.2857 -0.1804 0.2179 0.158 Uiso 1 1 d R
H102B H 1.3084 -0.2225 0.1515 0.158 Uiso 1 1 d R
H102C H 1.2967 -0.2630 0.2056 0.158 Uiso 1 1 d R
C103 C 0.7560(9) 0.1405(8) 0.0227(6) 0.123(4) Uani 1 1 d .
C104 C 0.7097(7) 0.1836(6) 0.0160(5) 0.099(3) Uani 1 1 d .
C105 C 0.6422(7) 0.1395(8) -0.0298(5) 0.127(5) Uani 1 1 d .
H105 H 0.6313 0.0841 -0.0508 0.152 Uiso 1 1 d R
C106 C 0.5902(10) 0.1942(11) -0.0387(8) 0.152(5) Uani 1 1 d .
H106 H 0.5430 0.1712 -0.0717 0.183 Uiso 1 1 d R
C107 C 0.6088(10) 0.2668(12) -0.0009(8) 0.148(5) Uani 1 1 d .
H107 H 0.5755 0.2979 -0.0058 0.177 Uiso 1 1 d R
C108 C 0.6776(10) 0.3016(8) 0.0462(7) 0.140(5) Uani 1 1 d .
H108 H 0.6936 0.3568 0.0702 0.168 Uiso 1 1 d R
C109 C 0.7259(6) 0.2627(5) 0.0566(5) 0.089(2) Uani 1 1 d .
H109 H 0.7698 0.2861 0.0923 0.107 Uiso 1 1 d R
C110 C 0.5038(7) 0.6020(6) 0.1404(6) 0.083(3) Uani 0.70 1 d P
C112 C 0.2717(16) 0.7581(14) 0.4640(12) 0.070(6) Uiso 0.30 1 d P
C113 C 0.0255(7) 0.5773(7) 0.3882(5) 0.075(3) Uiso 0.70 1 d P

loop_
_atom_site_aniso_label
_atom_site_aniso_U_11
_atom_site_aniso_U_22
_atom_site_aniso_U_33
_atom_site_aniso_U_23
_atom_site_aniso_U_13
_atom_site_aniso_U_12
Cu2 0.0339(5) 0.0472(5) 0.0463(5) 0.0072(4) 0.0059(4) 0.0068(4)
Cu1 0.0327(4) 0.0399(3) 0.0367(3) 0.0131(3) 0.0041(2) 0.0123(2)
Cl1 0.0561(10) 0.0635(10) 0.0978(13) 0.0276(9) -0.0051(9) 0.0123(8)
Cl2 0.085(2) 0.0586(15) 0.125(3) 0.0112(16) -0.0074(18) 0.0048(13)
Cl3 0.0691(16) 0.0904(19) 0.0922(19) 0.0302(15) 0.0045(14) 0.0286(14)
Cl4 0.104(3) 0.124(3) 0.168(4) -0.032(3) 0.021(3) 0.046(2)
Cl5A 0.034(7) 0.021(7) 0.025(5) 0.016(5) 0.014(5) 0.008(5)
Cl5B 0.058(5) 0.116(9) 0.038(4) 0.021(5) 0.020(3) 0.034(5)
Cl5C 0.057(9) 0.056(12) 0.050(9) 0.033(8) 0.019(7) 0.015(8)
Cl6 0.096(5) 0.087(5) 0.115(6) 0.005(4) 0.030(5) 0.018(4)
Cl7A 0.041(6) 0.037(9) 0.022(4) 0.008(4) 0.002(4) 0.011(5)
Cl7B 0.11(2) 0.074(17) 0.043(12) 0.064(13) 0.066(14) 0.087(18)
Cl7C 0.063(16) 0.022(16) 0.011(10) 0.011(10) -0.007(9) 0.003(11)
Cl7D 0.016(11) 0.06(2) 0.004(9) 0.015(10) 0.002(7) -0.019(11)
Cl8 0.114(8) 0.244(14) 0.202(12) 0.167(12) 0.070(8) 0.062(8)
Cl9 0.104(8) 0.32(2) 0.201(13) 0.147(14) 0.065(8) 0.108(10)
Cl10 0.095(6) 0.229(12) 0.061(4) 0.034(5) 0.041(4) 0.033(6)
Cl11 0.088(6) 0.092(6) 0.115(6) 0.042(5) 0.018(5) 0.005(4)
Cl12 0.101(5) 0.059(3) 0.273(12) 0.075(6) -0.047(7) 0.011(3)
Cl13 0.096(7) 0.096(7) 0.058(5) -0.017(4) 0.002(4) 0.060(6)
Cl14 0.129(12) 0.120(13) 0.089(8) -0.017(6) 0.053(9) 0.014(8)
Cl15 0.129(13) 0.074(6) 0.20(2) 0.013(15) -0.027(18) 0.042(7)
Cl16 0.111(13) 0.070(9) 0.20(2) 0.065(14) -0.026(15) 0.030(7)
Cl17 0.121(7) 0.128(7) 0.123(6) 0.078(5) 0.044(5) 0.041(5)
O1 0.0342(18) 0.0485(19) 0.0324(16) 0.0167(15) 0.0037(14) 0.0125(15)
O2 0.068(3) 0.046(2) 0.046(2) 0.0074(17) -0.0120(19) 0.0077(19)
O3 0.050(2) 0.0351(17) 0.0333(16) 0.0109(14) 0.0030(14) 0.0212(15)
O6 0.040(2) 0.085(3) 0.076(3) 0.055(2) 0.015(2) 0.019(2)
O5 0.046(2) 0.0347(17) 0.0307(16) 0.0142(14) 0.0013(14) 0.0079(14)
O4 0.075(3) 0.060(2) 0.048(2) 0.0226(19) 0.0110(19) 0.043(2)
O8 0.124(7) 0.190(9) 0.181(9) 0.013(7) 0.057(7) 0.055(7)
O9 0.20(2) 0.077(9) 0.163(16) 0.080(10) 0.052(14) 0.033(11)
O10 0.123(6) 0.105(5) 0.156(7) 0.014(5) -0.051(5) -0.016(4)
O7A 0.084(11) 0.097(12) 0.25(3) 0.043(15) -0.013(13) -0.010(9)
O7B 0.153(17) 0.144(17) 0.182(19) 0.005(14) -0.110(15) 0.073(14)
O13 0.20(2) 0.119(14) 0.27(3) 0.127(18) -0.04(2) -0.010(15)
O11 0.037(2) 0.051(2) 0.054(2) 0.0108(17) 0.0079(17) 0.0079(16)
O12 0.038(2) 0.047(2) 0.055(2) 0.0112(17) 0.0071(17) 0.0103(16)
N3 0.035(2) 0.039(2) 0.033(2) 0.0136(17) 0.0053(17) 0.0121(17)
N2 0.034(2) 0.049(2) 0.046(2) 0.015(2) 0.0026(19) 0.0143(19)
N1 0.072(4) 0.036(3) 0.081(4) 0.018(2) 0.002(3) 0.018(2)
N4 0.078(4) 0.048(3) 0.073(3) 0.019(3) -0.020(3) 0.021(3)
N5 0.044(2) 0.041(2) 0.034(2) 0.0144(18) 0.0063(18) 0.0175(18)
N6 0.058(3) 0.039(2) 0.044(2) 0.0120(19) 0.005(2) 0.013(2)
N7 0.199(15) 0.250(18) 0.49(3) 0.28(2) -0.152(19) -0.061(13)
C1 0.055(3) 0.049(3) 0.044(3) 0.015(2) 0.013(2) 0.019(3)
C2 0.036(3) 0.053(3) 0.041(3) 0.018(2) 0.012(2) 0.020(2)
C3 0.052(3) 0.059(3) 0.047(3) 0.025(3) 0.015(2) 0.027(3)
C4 0.050(3) 0.076(4) 0.044(3) 0.031(3) 0.011(2) 0.031(3)
C5 0.051(3) 0.057(3) 0.036(3) 0.011(2) 0.005(2) 0.021(3)
C6 0.033(3) 0.055(3) 0.033(2) 0.012(2) 0.004(2) 0.015(2)
C7 0.031(3) 0.050(3) 0.037(2) 0.019(2) 0.008(2) 0.017(2)
C8 0.035(3) 0.042(3) 0.037(2) 0.014(2) 0.002(2) 0.008(2)
C9 0.033(3) 0.036(2) 0.035(2) 0.016(2) 0.0035(19) 0.0101(19)
C10 0.046(3) 0.044(3) 0.036(2) 0.011(2) 0.007(2) 0.018(2)
C11 0.047(3) 0.057(3) 0.046(3) 0.015(3) 0.012(2) 0.027(3)
C12 0.032(3) 0.074(4) 0.060(3) 0.018(3) -0.002(3) 0.013(3)
C13 0.038(3) 0.082(4) 0.050(3) 0.020(3) 0.003(3) 0.025(3)
C14 0.055(4) 0.120(6) 0.049(3) 0.030(4) 0.011(3) 0.053(4)
C15 0.087(6) 0.159(8) 0.057(4) 0.031(5) 0.006(4) 0.090(6)
C16 0.082(5) 0.125(7) 0.070(5) 0.039(5) 0.003(4) 0.067(5)
C17 0.068(5) 0.116(7) 0.084(5) 0.053(5) 0.017(4) 0.043(5)
C18 0.057(4) 0.097(5) 0.089(5) 0.044(4) 0.019(4) 0.047(4)
C19 0.077(5) 0.095(5) 0.048(3) 0.041(3) 0.019(3) 0.044(4)
C20 0.123(9) 0.178(11) 0.108(7) 0.109(8) 0.033(6) 0.035(8)
C21 0.121(8) 0.204(12) 0.102(7) 0.108(8) 0.043(6) 0.107(8)
C22 0.185(11) 0.186(11) 0.052(4) 0.060(6) 0.020(6) 0.107(9)
C23 0.054(3) 0.052(3) 0.039(3) 0.013(2) 0.006(2) 0.016(3)
C24 0.046(3) 0.041(3) 0.039(3) 0.008(2) 0.005(2) 0.010(2)
C25 0.042(3) 0.052(3) 0.044(3) 0.005(2) -0.003(2) 0.009(2)
C26 0.052(3) 0.056(3) 0.043(3) 0.002(3) 0.002(3) 0.014(3)
C27 0.052(3) 0.046(3) 0.049(3) 0.005(2) 0.012(3) 0.014(3)
C28 0.042(3) 0.038(3) 0.054(3) 0.013(2) 0.006(2) 0.007(2)
C29 0.046(3) 0.036(3) 0.038(3) 0.008(2) -0.002(2) 0.005(2)
C30 0.059(4) 0.044(3) 0.048(3) -0.003(2) 0.001(3) 0.004(3)
C31 0.077(5) 0.101(6) 0.047(4) -0.012(4) -0.006(3) 0.029(4)
C32 0.175(12) 0.128(10) 0.125(9) -0.080(8) -0.040(9) 0.062(9)
C33 0.081(6) 0.188(11) 0.072(5) -0.043(6) -0.033(5) 0.039(7)
C34 0.204(15) 0.256(18) 0.052(5) 0.049(8) -0.023(7) 0.023(13)
C35 0.047(3) 0.044(3) 0.068(4) 0.021(3) 0.007(3) 0.013(2)
C36 0.044(3) 0.034(2) 0.036(2) 0.007(2) 0.003(2) 0.014(2)
C37 0.042(3) 0.043(3) 0.046(3) 0.012(2) -0.004(2) 0.010(2)
C38 0.051(3) 0.045(3) 0.048(3) 0.018(2) -0.001(2) 0.019(2)
C39 0.049(3) 0.043(3) 0.060(3) 0.025(3) -0.002(3) 0.008(2)
C40 0.046(3) 0.034(3) 0.049(3) 0.010(2) -0.004(2) 0.012(2)
C41 0.048(3) 0.033(2) 0.030(2) 0.0067(19) 0.004(2) 0.017(2)
C42 0.048(3) 0.039(3) 0.045(3) 0.013(2) 0.009(2) 0.022(2)
C43 0.051(3) 0.033(3) 0.054(3) 0.009(2) -0.002(3) 0.017(2)
C44 0.131(7) 0.045(4) 0.098(6) 0.038(4) -0.002(5) 0.027(4)
C45 0.146(8) 0.060(5) 0.099(6) 0.035(4) -0.036(6) 0.039(5)
C46 0.076(5) 0.057(4) 0.086(5) 0.008(4) -0.036(4) 0.009(3)
C47 0.054(4) 0.079(5) 0.101(6) 0.020(4) -0.028(4) 0.014(4)
C48 0.082(7) 0.082(6) 0.145(9) -0.002(6) -0.014(7) 0.030(5)
C49 0.066(8) 0.121(11) 0.220(17) 0.014(10) -0.023(9) 0.014(7)
C50 0.077(9) 0.22(2) 0.236(19) 0.067(16) 0.019(10) 0.066(12)
C51 0.080(9) 0.31(3) 0.30(2) 0.21(2) 0.059(12) 0.056(12)
C52 0.074(7) 0.169(12) 0.223(15) 0.110(11) 0.030(8) 0.054(7)
C53 0.066(4) 0.060(4) 0.072(4) 0.040(3) -0.009(3) 0.014(3)
C54 0.183(11) 0.084(6) 0.132(8) 0.016(6) -0.048(8) 0.080(7)
C55 0.136(10) 0.34(2) 0.278(18) 0.29(2) 0.074(11) 0.102(13)
C56 0.108(7) 0.084(6) 0.121(7) 0.048(5) -0.049(6) 0.024(5)
C57 0.049(3) 0.042(3) 0.085(4) 0.022(3) -0.014(3) 0.009(2)
C58 0.037(3) 0.042(3) 0.056(3) 0.016(2) -0.005(2) 0.011(2)
C59 0.046(3) 0.047(3) 0.044(3) 0.008(2) -0.001(2) 0.020(2)
C60 0.038(3) 0.051(3) 0.038(3) 0.015(2) 0.004(2) 0.015(2)
C61 0.039(3) 0.037(3) 0.043(3) 0.013(2) 0.004(2) 0.012(2)
C62 0.037(3) 0.045(3) 0.037(2) 0.017(2) 0.003(2) 0.018(2)
C63 0.030(3) 0.051(3) 0.055(3) 0.029(3) 0.003(2) 0.014(2)
C64 0.042(3) 0.076(4) 0.076(4) 0.039(4) 0.022(3) 0.018(3)
C65 0.062(4) 0.083(5) 0.052(3) 0.032(3) 0.024(3) 0.024(3)
C66 0.45(4) 0.141(12) 0.168(14) 0.026(10) 0.22(2) 0.024(16)
C67 0.221(18) 0.27(2) 0.190(14) 0.184(15) 0.143(14) 0.145(16)
C68 0.184(17) 0.27(2) 0.131(11) 0.010(12) 0.090(12) -0.100(15)
C69 0.048(3) 0.057(3) 0.034(2) 0.015(2) 0.005(2) 0.024(2)
C70 0.043(3) 0.034(2) 0.035(2) 0.013(2) 0.004(2) 0.013(2)
C71 0.053(3) 0.042(3) 0.030(2) 0.015(2) 0.005(2) 0.019(2)
C72 0.054(3) 0.035(2) 0.033(2) 0.015(2) 0.003(2) 0.016(2)
C73 0.055(3) 0.042(3) 0.042(3) 0.012(2) -0.001(2) 0.023(2)
C74 0.046(3) 0.031(2) 0.039(3) 0.009(2) 0.002(2) 0.012(2)
C75 0.040(3) 0.029(2) 0.031(2) 0.0123(18) 0.0001(19) 0.0069(19)
C76 0.035(3) 0.046(3) 0.033(2) 0.011(2) 0.001(2) 0.004(2)
C77 0.037(3) 0.042(3) 0.033(2) 0.009(2) -0.003(2) 0.012(2)
C78 0.083(5) 0.047(3) 0.043(3) 0.004(2) 0.011(3) 0.029(3)
C79 0.064(4) 0.054(3) 0.041(3) 0.019(2) 0.017(3) 0.031(3)
C80 0.067(4) 0.038(3) 0.062(4) 0.013(3) -0.002(3) 0.004(3)
C81 0.079(5) 0.030(3) 0.067(4) 0.017(3) 0.006(3) 0.010(3)
C82 0.112(7) 0.085(5) 0.089(5) 0.052(5) 0.030(5) 0.041(5)
C83 0.164(11) 0.116(8) 0.091(7) 0.065(6) 0.030(7) 0.055(8)
C84 0.122(8) 0.090(6) 0.099(7) 0.046(5) -0.010(6) 0.038(6)
C85 0.082(6) 0.082(6) 0.120(7) 0.041(5) 0.002(5) 0.029(4)
C86 0.076(5) 0.067(4) 0.081(5) 0.033(4) 0.011(4) 0.023(4)
C87 0.084(4) 0.049(3) 0.042(3) 0.020(2) -0.002(3) 0.029(3)
C88 0.101(6) 0.099(5) 0.037(3) 0.037(3) 0.014(3) 0.045(4)
C89 0.090(5) 0.104(6) 0.051(4) 0.026(4) -0.014(4) 0.038(4)
C90 0.179(10) 0.063(4) 0.065(4) 0.034(4) 0.000(5) 0.048(5)
C91 0.048(3) 0.056(3) 0.044(3) 0.014(2) 0.006(2) 0.023(3)
C92 0.047(3) 0.048(3) 0.040(3) 0.013(2) 0.011(2) 0.023(2)
C93 0.056(4) 0.046(3) 0.053(3) 0.014(3) 0.012(3) 0.023(3)
C94 0.057(4) 0.053(3) 0.054(3) 0.017(3) 0.012(3) 0.033(3)
C95 0.045(3) 0.052(3) 0.052(3) 0.015(3) 0.012(2) 0.022(3)
C96 0.053(3) 0.047(3) 0.042(3) 0.013(2) 0.014(2) 0.023(2)
C97 0.050(3) 0.047(3) 0.039(3) 0.013(2) 0.009(2) 0.027(2)
C98 0.064(4) 0.053(3) 0.066(4) 0.015(3) 0.016(3) 0.036(3)
C99 0.073(5) 0.064(4) 0.096(5) 0.031(4) 0.009(4) 0.041(4)
C100 0.181(12) 0.175(12) 0.178(12) 0.127(11) 0.061(10) 0.124(10)
C101 0.221(14) 0.117(8) 0.160(11) 0.000(8) -0.023(10) 0.138(10)
C102 0.095(7) 0.114(8) 0.213(13) 0.063(8) -0.015(8) 0.066(6)
C103 0.144(11) 0.122(9) 0.127(9) 0.064(8) 0.030(8) 0.053(8)
C104 0.124(8) 0.088(6) 0.098(6) 0.034(5) 0.041(6) 0.045(6)
C105 0.089(7) 0.149(10) 0.071(5) -0.002(6) 0.030(5) -0.025(7)
C106 0.128(11) 0.158(13) 0.163(13) 0.035(11) 0.071(10) 0.048(10)
C107 0.141(12) 0.189(15) 0.144(12) 0.049(11) 0.038(10) 0.100(12)
C108 0.141(11) 0.112(9) 0.142(11) -0.002(8) 0.012(9) 0.048(8)
C109 0.095(6) 0.063(5) 0.102(6) 0.008(4) 0.010(5) 0.033(4)
C110 0.065(6) 0.055(6) 0.105(8) 0.003(5) 0.000(6) 0.010(5)

loop_
_atom_type_symbol
_atom_type_description
_atom_type_scat_dispersion_real
_atom_type_scat_dispersion_imag
_atom_type_scat_source
C C 0.0033 0.0016 'International Tables Vol C Tables 4.2.6.8 and 6.1.1.4'
H H 0.0000 0.0000 'International Tables Vol C Tables 4.2.6.8 and 6.1.1.4'
Cu Cu 0.3201 1.2651 'International Tables Vol C Tables 4.2.6.8 and 6.1.1.4'
Cl Cl 0.1484 0.1585 'International Tables Vol C Tables 4.2.6.8 and 6.1.1.4'
O O 0.0106 0.0060 'International Tables Vol C Tables 4.2.6.8 and 6.1.1.4'
N N 0.0061 0.0033 'International Tables Vol C Tables 4.2.6.8 and 6.1.1.4'

loop_
_geom_angle_atom_site_label_1
_geom_angle_atom_site_label_2
_geom_angle_atom_site_label_3
_geom_angle
_geom_angle_site_symmetry_1
_geom_angle_site_symmetry_3
O12 Cu2 O12 180.0 2_755 .
O12 Cu2 O11 99.11(16) 2_755 .
O12 Cu2 O11 80.89(16) . .
O12 Cu2 O11 80.90(16) 2_755 2_755
O12 Cu2 O11 99.10(16) . 2_755
O11 Cu2 O11 179.997(1) . 2_755
O12 Cu2 Cu1 40.10(11) 2_755 2_755
O12 Cu2 Cu1 139.90(11) . 2_755
O11 Cu2 Cu1 139.21(11) . 2_755
O11 Cu2 Cu1 40.79(11) 2_755 2_755
O12 Cu2 Cu1 139.90(11) 2_755 .
O12 Cu2 Cu1 40.10(11) . .
O11 Cu2 Cu1 40.79(11) . .
O11 Cu2 Cu1 139.21(11) 2_755 .
Cu1 Cu2 Cu1 179.999(1) 2_755 .
O12 Cu1 O11 81.39(16) . .
O12 Cu1 N5 162.92(17) . 2_755
O11 Cu1 N5 93.93(17) . 2_755
O12 Cu1 N3 94.72(16) . .
O11 Cu1 N3 160.72(16) . .
N5 Cu1 N3 94.85(17) 2_755 .
O12 Cu1 Cu2 40.29(11) . .
O11 Cu1 Cu2 41.10(11) . .
N5 Cu1 Cu2 132.83(12) 2_755 .
N3 Cu1 Cu2 132.28(12) . .
O7A Cl1 O7B 54.5(14) . .
O7A Cl1 O8 116.0(11) . .
O7B Cl1 O8 128.4(12) . .
O7A Cl1 O9 52.5(13) . .
O7B Cl1 O9 104.1(17) . .
O8 Cl1 O9 99.9(10) . .
O7A Cl1 O10 130.2(12) . .
O7B Cl1 O10 109.3(10) . .
O8 Cl1 O10 109.5(6) . .
O9 Cl1 O10 101.7(10) . .
O7A Cl1 O13 107.3(16) . .
O7B Cl1 O13 58.6(15) . .
O8 Cl1 O13 85.3(15) . .
O9 Cl1 O13 159.4(14) . .
O10 Cl1 O13 95.2(10) . .
Cl5C Cl5A Cl5B 151.8 . .
Cl5C Cl5A C111 80.0 . .
Cl5B Cl5A C111 72.4 . .
Cl5A Cl5B Cl5C 13.0 . .
Cl5A Cl5B C111 83.4 . .
Cl5C Cl5B C111 70.8 . .
Cl5A Cl5B Cl7B 102.7 . .
Cl5C Cl5B Cl7B 91.0 . .
C111 Cl5B Cl7B 23.6 . .
Cl5A Cl5C Cl5B 15.2 . .
Cl5A Cl5C C111 79.7 . .
Cl5B Cl5C C111 64.8 . .
Cl5A Cl5C Cl6 124.7 . .
Cl5B Cl5C Cl6 109.7 . .
C111 Cl5C Cl6 49.4 . .
C111 Cl6 Cl5C 45.2 . .
Cl7C Cl7A Cl7D 167.5 . .
Cl7C Cl7A Cl7B 91.7 . .
Cl7D Cl7A Cl7B 75.8 . .
Cl7C Cl7A C111 104.2 . .
Cl7D Cl7A C111 66.2 . .
Cl7B Cl7A C111 40.2 . .
Cl7A Cl7B C111 100.0 . .
Cl7A Cl7B Cl7D 32.7 . .
C111 Cl7B Cl7D 87.9 . .
Cl7A Cl7B Cl7C 27.5 . .
C111 Cl7B Cl7C 108.1 . .
Cl7D Cl7B Cl7C 60.2 . .
Cl7A Cl7B Cl5B 92.4 . .
C111 Cl7B Cl5B 35.6 . .
Cl7D Cl7B Cl5B 100.0 . .
Cl7C Cl7B Cl5B 85.3 . .
Cl7A Cl7C Cl7D 6.5 . .
Cl7A Cl7C Cl7B 60.8 . .
Cl7D Cl7C Cl7B 54.3 . .
Cl7A Cl7C C111 58.7 . .
Cl7D Cl7C C111 53.8 . .
Cl7B Cl7C C111 33.3 . .
Cl7A Cl7D Cl7B 71.5 . .
Cl7A Cl7D Cl7C 6.0 . .
Cl7B Cl7D Cl7C 65.5 . .
Cl7A Cl7D C111 92.1 . .
Cl7B Cl7D C111 45.7 . .
Cl7C Cl7D C111 87.5 . .
Cl7B C111 Cl7D 46.5 . .
Cl7B C111 Cl5B 120.7 . .
Cl7D C111 Cl5B 124.8 . .
Cl7B C111 Cl5A 138.9 . .
Cl7D C111 Cl5A 120.9 . .
Cl5B C111 Cl5A 24.2 . .
Cl7B C111 Cl5C 150.8 . .
Cl7D C111 Cl5C 115.2 . .
Cl5B C111 Cl5C 44.4 . .
Cl5A C111 Cl5C 20.3 . .
Cl7B C111 Cl7A 39.8 . .
Cl7D C111 Cl7A 21.7 . .
Cl5B C111 Cl7A 107.3 . .
Cl5A C111 Cl7A 111.2 . .
Cl5C C111 Cl7A 113.6 . .
Cl7B C111 Cl6 114.8 . .
Cl7D C111 Cl6 93.6 . .
Cl5B C111 Cl6 124.5 . .
Cl5A C111 Cl6 104.1 . .
Cl5C C111 Cl6 85.4 . .
Cl7A C111 Cl6 115.3 . .
Cl7B C111 Cl7C 38.6 . .
Cl7D C111 Cl7C 38.7 . .
Cl5B C111 Cl7C 94.3 . .
Cl5A C111 Cl7C 103.9 . .
Cl5C C111 Cl7C 112.3 . .
Cl7A C111 Cl7C 17.1 . .
Cl6 C111 Cl7C 132.3 . .
Cl12 Cl11 C113 65.9(8) . .
Cl12 Cl11 Cl17 113.4(9) . .
C113 Cl11 Cl17 54.5(5) . .
Cl11 Cl12 C113 75.4(8) . .
Cl11 Cl12 Cl13 137.9(9) . .
C113 Cl12 Cl13 63.8(6) . .
C113 Cl13 Cl12 52.1(5) . .
C113 Cl13 Cl14 55.2(6) . .
Cl12 Cl13 Cl14 93.7(7) . .
Cl15 Cl14 C113 70(2) . .
Cl15 Cl14 Cl16 20.3(18) . .
C113 Cl14 Cl16 50.7(6) . .
Cl15 Cl14 Cl13 128(2) . .
C113 Cl14 Cl13 58.0(7) . .
Cl16 Cl14 Cl13 108.5(9) . .
Cl14 Cl15 Cl16 148(3) . .
Cl14 Cl15 C113 87(2) . .
Cl16 Cl15 C113 63.2(10) . .
Cl14 Cl15 Cl17 136(3) . .
Cl16 Cl15 Cl17 13.0(7) . .
C113 Cl15 Cl17 52.8(8) . .
Cl17 Cl16 Cl15 151.2(15) . .
Cl17 Cl16 C113 84.1(11) . .
Cl15 Cl16 C113 71.8(12) . .
Cl17 Cl16 Cl14 140.2(14) . .
Cl15 Cl16 Cl14 11.4(10) . .
C113 Cl16 Cl14 61.1(11) . .
Cl16 Cl17 C113 60.8(9) . .
Cl16 Cl17 Cl11 108.1(10) . .
C113 Cl17 Cl11 51.1(5) . .
Cl16 Cl17 Cl15 15.7(9) . .
C113 Cl17 Cl15 48.1(6) . .
Cl11 Cl17 Cl15 92.8(5) . .
C7 O1 C8 114.7(4) . .
C29 O2 C30 116.4(4) . .
C41 O3 C42 113.4(3) . .
C63 O6 C64 116.2(4) . .
C75 O5 C76 113.7(3) . .
C97 O4 C98 113.4(4) . .
O7A O9 Cl1 59.0(10) . .
O9 O7A O7B 129.0(18) . .
O9 O7A Cl1 68.5(12) . .
O7B O7A Cl1 65.3(13) . .
O7A O7B Cl1 60.1(10) . .
O7A O7B O13 117(2) . .
Cl1 O7B O13 64.2(13) . .
O7B O13 Cl1 57.2(10) . .
Cu1 O11 Cu2 98.11(18) . .
Cu1 O11 H7A 125.6 . .
Cu2 O11 H7A 124.5 . .
Cu1 O12 Cu2 99.61(17) . .
Cu1 O12 H7B 126.0 . .
Cu2 O12 H7B 121.7 . .
C9 N3 C10 106.8(4) . .
C9 N3 Cu1 124.3(3) . .
C10 N3 Cu1 128.6(3) . .
C9 N2 C11 107.4(4) . .
C9 N2 C12 128.0(5) . .
C11 N2 C12 124.6(5) . .
C43 N1 C44 104.7(6) . .
C43 N4 C45 106.7(6) . .
C43 N4 C46 126.4(5) . .
C45 N4 C46 126.9(6) . .
C77 N5 C79 106.2(4) . .
C77 N5 Cu1 124.8(3) . 2_755
C79 N5 Cu1 129.0(4) . 2_755
C77 N6 C78 106.8(4) . .
C77 N6 C80 126.8(5) . .
C78 N6 C80 126.3(5) . .
C96 C1 C2 115.2(5) . .
C96 C1 H1A 106.2 . .
C2 C1 H1A 109.5 . .
C96 C1 H1B 107.3 . .
C2 C1 H1B 109.0 . .
H1A C1 H1B 109.5 . .
C3 C2 C7 117.7(5) . .
C3 C2 C1 121.8(5) . .
C7 C2 C1 120.5(5) . .
C2 C3 C4 122.0(5) . .
C2 C3 H3 119.8 . .
C4 C3 H3 118.2 . .
C5 C4 C3 117.8(5) . .
C5 C4 C19 122.8(5) . .
C3 C4 C19 119.3(6) . .
C4 C5 C6 121.8(5) . .
C4 C5 H5 120.3 . .
C6 C5 H5 117.9 . .
C7 C6 C5 118.3(5) . .
C7 C6 C23 120.2(4) . .
C5 C6 C23 121.6(5) . .
C6 C7 C2 122.2(5) . .
C6 C7 O1 118.9(4) . .
C2 C7 O1 118.9(4) . .
O1 C8 C9 108.2(4) . .
O1 C8 H8A 109.8 . .
C9 C8 H8A 110.3 . .
O1 C8 H8B 109.3 . .
C9 C8 H8B 109.7 . .
H8A C8 H8B 109.5 . .
N3 C9 N2 110.1(4) . .
N3 C9 C8 123.1(4) . .
N2 C9 C8 126.8(4) . .
C11 C10 N3 108.9(4) . .
C11 C10 H10 131.3 . .
N3 C10 H10 119.9 . .
C10 C11 N2 106.8(5) . .
C10 C11 H11 133.2 . .
N2 C11 H11 119.9 . .
N2 C12 C13 111.7(5) . .
N2 C12 H12A 109.8 . .
C13 C12 H12A 108.8 . .
N2 C12 H12B 109.0 . .
C13 C12 H12B 108.0 . .
H12A C12 H12B 109.5 . .
C14 C13 C18 117.8(6) . .
C14 C13 C12 120.9(6) . .
C18 C13 C12 121.4(5) . .
C15 C14 C13 120.8(7) . .
C15 C14 H14 119.4 . .
C13 C14 H14 119.8 . .
C14 C15 C16 121.5(6) . .
C14 C15 H15 120.4 . .
C16 C15 H15 118.2 . .
C17 C16 C15 118.1(7) . .
C17 C16 H16 121.8 . .
C15 C16 H16 120.1 . .
C18 C17 C16 120.3(8) . .
C18 C17 H17 119.6 . .
C16 C17 H17 120.0 . .
C17 C18 C13 121.5(6) . .
C17 C18 H18 118.4 . .
C13 C18 H18 120.0 . .
C21 C19 C20 109.8(8) . .
C21 C19 C22 109.2(8) . .
C20 C19 C22 107.3(8) . .
C21 C19 C4 108.2(5) . .
C20 C19 C4 110.0(6) . .
C22 C19 C4 112.4(6) . .
C19 C20 H20A 108.7 . .
C19 C20 H20B 110.5 . .
H20A C20 H20B 109.5 . .
C19 C20 H20C 109.1 . .
H20A C20 H20C 109.5 . .
H20B C20 H20C 109.5 . .
C19 C21 H21A 109.8 . .
C19 C21 H21B 110.3 . .
H21A C21 H21B 109.5 . .
C19 C21 H21C 108.3 . .
H21A C21 H21C 109.5 . .
H21B C21 H21C 109.5 . .
C19 C22 H22A 110.5 . .
C19 C22 H22B 108.8 . .
H22A C22 H22B 109.5 . .
C19 C22 H22C 109.1 . .
H22A C22 H22C 109.5 . .
H22B C22 H22C 109.5 . .
C24 C23 C6 115.3(4) . .
C24 C23 H23A 106.8 . .
C6 C23 H23A 109.7 . .
C24 C23 H23B 106.0 . .
C6 C23 H23B 109.4 . .
H23A C23 H23B 109.5 . .
C29 C24 C25 118.1(5) . .
C29 C24 C23 121.4(5) . .
C25 C24 C23 120.5(5) . .
C26 C25 C24 122.7(5) . .
C26 C25 H25 117.7 . .
C24 C25 H25 119.6 . .
C27 C26 C25 117.0(5) . .
C27 C26 C31 120.6(5) . .
C25 C26 C31 122.5(6) . .
C28 C27 C26 122.9(5) . .
C28 C27 H27 117.3 . .
C26 C27 H27 119.8 . .
C27 C28 C29 118.0(5) . .
C27 C28 C35 120.4(5) . .
C29 C28 C35 121.6(5) . .
C24 C29 O2 119.3(5) . .
C24 C29 C28 121.4(5) . .
O2 C29 C28 119.0(5) . .
O2 C30 H30A 109.6 . .
O2 C30 H30B 109.4 . .
H30A C30 H30B 109.5 . .
O2 C30 H30C 109.3 . .
H30A C30 H30C 109.5 . .
H30B C30 H30C 109.5 . .
C34 C31 C26 108.7(8) . .
C34 C31 C33 113.4(10) . .
C26 C31 C33 112.0(6) . .
C34 C31 C32 106.2(11) . .
C26 C31 C32 109.4(8) . .
C33 C31 C32 106.8(9) . .
C31 C32 H32A 111.7 . .
C31 C32 H32B 108.0 . .
H32A C32 H32B 109.5 . .
C31 C32 H32C 108.7 . .
H32A C32 H32C 109.5 . .
H32B C32 H32C 109.5 . .
C31 C33 H33A 110.0 . .
C31 C33 H33B 109.5 . .
H33A C33 H33B 109.5 . .
C31 C33 H33C 108.9 . .
H33A C33 H33C 109.5 . .
H33B C33 H33C 109.5 . .
C31 C34 H34A 111.6 . .
C31 C34 H34B 109.0 . .
H34A C34 H34B 109.5 . .
C31 C34 H34C 107.8 . .
H34A C34 H34C 109.5 . .
H34B C34 H34C 109.5 . .
C28 C35 C36 112.6(4) . .
C28 C35 H35A 109.0 . .
C36 C35 H35A 108.3 . .
C28 C35 H35B 109.4 . .
C36 C35 H35B 108.1 . .
H35A C35 H35B 109.5 . .
C41 C36 C37 118.7(5) . .
C41 C36 C35 120.6(4) . .
C37 C36 C35 120.7(5) . .
C36 C37 C38 122.1(5) . .
C36 C37 H37 119.4 . .
C38 C37 H37 118.5 . .
C39 C38 C37 116.7(5) . .
C39 C38 C53 121.2(5) . .
C37 C38 C53 122.0(5) . .
C40 C39 C38 122.7(5) . .
C40 C39 H39 116.5 . .
C38 C39 H39 120.8 . .
C39 C40 C41 118.1(5) . .
C39 C40 C57 121.8(5) . .
C41 C40 C57 120.1(5) . .
C36 C41 C40 121.6(4) . .
C36 C41 O3 120.0(4) . .
C40 C41 O3 118.3(4) . .
O3 C42 C43 109.1(4) . .
O3 C42 H42A 108.6 . .
C43 C42 H42A 109.6 . .
O3 C42 H42B 109.6 . .
C43 C42 H42B 110.5 . .
H42A C42 H42B 109.5 . .
N1 C43 N4 110.9(5) . .
N1 C43 C42 124.2(5) . .
N4 C43 C42 124.9(5) . .
C45 C44 N1 111.4(6) . .
C45 C44 H44 127.8 . .
N1 C44 H44 120.6 . .
C44 C45 N4 106.3(6) . .
C44 C45 H45 134.0 . .
N4 C45 H45 119.6 . .
N4 C46 C47 113.0(7) . .
N4 C46 H46A 109.8 . .
C47 C46 H46A 108.5 . .
N4 C46 H46B 109.1 . .
C47 C46 H46B 106.9 . .
H46A C46 H46B 109.5 . .
C48 C47 C52 119.4(12) . .
C48 C47 C46 124.1(10) . .
C52 C47 C46 116.3(9) . .
C49 C48 C47 122.6(13) . .
C49 C48 H48 117.4 . .
C47 C48 H48 120.0 . .
C50 C49 C48 122.4(17) . .
C50 C49 H49 115.1 . .
C48 C49 H49 122.5 . .
C49 C50 C51 119.7(19) . .
C49 C50 H50 116.8 . .
C51 C50 H50 123.5 . .
C50 C51 C52 119.0(16) . .
C50 C51 H51 122.0 . .
C52 C51 H51 119.0 . .
C47 C52 C51 116.6(14) . .
C47 C52 H52 119.7 . .
C51 C52 H52 123.7 . .
C54 C53 C38 107.9(6) . .
C54 C53 C55 107.6(11) . .
C38 C53 C55 109.8(7) . .
C54 C53 C56 105.4(8) . .
C38 C53 C56 112.6(5) . .
C55 C53 C56 113.2(9) . .
C53 C54 H54A 110.0 . .
C53 C54 H54B 109.4 . .
H54A C54 H54B 109.5 . .
C53 C54 H54C 109.1 . .
H54A C54 H54C 109.4 . .
H54B C54 H54C 109.5 . .
C53 C55 H55A 108.8 . .
C53 C55 H55B 108.5 . .
H55A C55 H55B 109.5 . .
C53 C55 H55C 111.1 . .
H55A C55 H55C 109.5 . .
H55B C55 H55C 109.5 . .
C53 C56 H56A 111.1 . .
C53 C56 H56B 108.9 . .
H56A C56 H56B 109.5 . .
C53 C56 H56C 108.4 . .
H56A C56 H56C 109.5 . .
H56B C56 H56C 109.5 . .
C58 C57 C40 113.1(5) . .
C58 C57 H57A 107.8 . .
C40 C57 H57A 109.8 . .
C58 C57 H57B 107.2 . .
C40 C57 H57B 109.4 . .
H57A C57 H57B 109.5 . .
C63 C58 C59 118.1(5) . .
C63 C58 C57 121.7(6) . .
C59 C58 C57 120.1(6) . .
C58 C59 C60 123.1(5) . .
C58 C59 H59 119.7 . .
C60 C59 H59 117.1 . .
C59 C60 C61 116.2(5) . .
C59 C60 C65 123.4(5) . .
C61 C60 C65 120.4(5) . .
C62 C61 C60 122.7(5) . .
C62 C61 H61 117.4 . .
C60 C61 H61 119.9 . .
C61 C62 C63 118.3(5) . .
C61 C62 C69 121.2(5) . .
C63 C62 C69 120.5(5) . .
C58 C63 O6 119.3(5) . .
C58 C63 C62 121.6(5) . .
O6 C63 C62 118.8(5) . .
O6 C64 H64A 109.5 . .
O6 C64 H64B 109.6 . .
H64A C64 H64B 109.5 . .
O6 C64 H64C 109.3 . .
H64A C64 H64C 109.5 . .
H64B C64 H64C 109.5 . .
C68 C65 C66 125.0(14) . .
C68 C65 C67 91.3(14) . .
C66 C65 C67 105.0(13) . .
C68 C65 C60 110.8(7) . .
C66 C65 C60 111.5(8) . .
C67 C65 C60 110.6(6) . .
C65 C66 H66A 107.2 . .
C65 C66 H66B 112.7 . .
H66A C66 H66B 109.5 . .
C65 C66 H66C 108.5 . .
H66A C66 H66C 109.5 . .
H66B C66 H66C 109.5 . .
C65 C67 H67A 108.5 . .
C65 C67 H67B 111.0 . .
H67A C67 H67B 109.5 . .
C65 C67 H67C 108.9 . .
H67A C67 H67C 109.5 . .
H67B C67 H67C 109.5 . .
C65 C68 H68A 110.7 . .
C65 C68 H68B 111.5 . .
H68A C68 H68B 109.5 . .
C65 C68 H68C 106.1 . .
H68A C68 H68C 109.5 . .
H68B C68 H68C 109.5 . .
C62 C69 C70 114.7(4) . .
C62 C69 H69A 108.7 . .
C70 C69 H69A 106.5 . .
C62 C69 H69B 109.8 . .
C70 C69 H69B 107.5 . .
H69A C69 H69B 109.5 . .
C75 C70 C71 117.7(4) . .
C75 C70 C69 120.4(4) . .
C71 C70 C69 121.9(5) . .
C72 C71 C70 122.5(5) . .
C72 C71 H71 117.9 . .
C70 C71 H71 119.6 . .
C71 C72 C73 117.7(4) . .
C71 C72 C87 122.7(5) . .
C73 C72 C87 119.5(5) . .
C72 C73 C74 122.4(5) . .
C72 C73 H73 120.3 . .
C74 C73 H73 117.3 . .
C75 C74 C73 117.3(5) . .
C75 C74 C91 121.3(4) . .
C73 C74 C91 121.3(5) . .
C74 C75 C70 122.2(4) . .
C74 C75 O5 119.3(4) . .
C70 C75 O5 118.5(4) . .
O5 C76 C77 109.0(4) . .
O5 C76 H76A 109.3 . .
C77 C76 H76A 110.2 . .
O5 C76 H76B 109.1 . .
C77 C76 H76B 109.7 . .
H76A C76 H76B 109.5 . .
N5 C77 N6 110.3(4) . .
N5 C77 C76 124.0(4) . .
N6 C77 C76 125.7(5) . .
C79 C78 N6 107.1(5) . .
C79 C78 H78 133.4 . .
N6 C78 H78 119.4 . .
C78 C79 N5 109.5(5) . .
C78 C79 H79 130.8 . .
N5 C79 H79 119.7 . .
N6 C80 C81 112.5(5) . .
N6 C80 H80A 109.5 . .
C81 C80 H80A 108.5 . .
N6 C80 H80B 108.9 . .
C81 C80 H80B 108.0 . .
H80A C80 H80B 109.5 . .
C86 C81 C82 119.8(7) . .
C86 C81 C80 121.3(6) . .
C82 C81 C80 118.9(7) . .
C81 C82 C83 119.8(9) . .
C81 C82 H82 120.1 . .
C83 C82 H82 120.1 . .
C84 C83 C82 120.0(9) . .
C84 C83 H83 120.1 . .
C82 C83 H83 119.8 . .
C83 C84 C85 119.5(9) . .
C83 C84 H84 119.4 . .
C85 C84 H84 121.1 . .
C86 C85 C84 121.2(9) . .
C86 C85 H85 120.5 . .
C84 C85 H85 118.3 . .
C81 C86 C85 119.6(8) . .
C81 C86 H86 119.8 . .
C85 C86 H86 120.5 . .
C88 C87 C90 109.6(6) . .
C88 C87 C89 108.4(6) . .
C90 C87 C89 108.8(6) . .
C88 C87 C72 112.1(5) . .
C90 C87 C72 107.9(5) . .
C89 C87 C72 110.1(5) . .
C87 C88 H88A 109.1 . .
C87 C88 H88B 109.4 . .
H88A C88 H88B 109.4 . .
C87 C88 H88C 109.9 . .
H88A C88 H88C 109.5 . .
H88B C88 H88C 109.5 . .
C87 C89 H89A 110.3 . .
C87 C89 H89B 108.7 . .
H89A C89 H89B 109.5 . .
C87 C89 H89C 109.4 . .
H89A C89 H89C 109.5 . .
H89B C89 H89C 109.5 . .
C87 C90 H90A 109.8 . .
C87 C90 H90B 109.9 . .
H90A C90 H90B 109.5 . .
C87 C90 H90C 108.8 . .
H90A C90 H90C 109.5 . .
H90B C90 H90C 109.5 . .
C74 C91 C92 114.0(4) . .
C74 C91 H91A 109.5 . .
C92 C91 H91A 107.5 . .
C74 C91 H91B 109.1 . .
C92 C91 H91B 107.1 . .
H91A C91 H91B 109.5 . .
C93 C92 C97 118.3(5) . .
C93 C92 C91 120.7(5) . .
C97 C92 C91 121.0(5) . .
C92 C93 C94 122.2(5) . .
C92 C93 H93 119.3 . .
C94 C93 H93 118.4 . .
C95 C94 C93 117.0(5) . .
C95 C94 C99 122.9(6) . .
C93 C94 C99 120.1(6) . .
C94 C95 C96 123.0(5) . .
C94 C95 H95 119.7 . .
C96 C95 H95 117.3 . .
C97 C96 C95 117.5(5) . .
C97 C96 C1 121.3(5) . .
C95 C96 C1 121.2(5) . .
C96 C97 O4 119.4(5) . .
C96 C97 C92 121.8(5) . .
O4 C97 C92 118.7(5) . .
O4 C98 H98A 109.3 . .
O4 C98 H98B 109.3 . .
H98A C98 H98B 109.5 . .
O4 C98 H98C 109.8 . .
H98A C98 H98C 109.5 . .
H98B C98 H98C 109.5 . .
C102 C99 C94 112.5(6) . .
C102 C99 C100 107.5(9) . .
C94 C99 C100 108.1(6) . .
C102 C99 C101 108.6(9) . .
C94 C99 C101 108.4(6) . .
C100 C99 C101 111.8(10) . .
C99 C100 H100A 109.3 . .
C99 C100 H100B 108.9 . .
H100A C100 H100B 109.5 . .
C99 C100 H100C 110.2 . .
H100A C100 H100C 109.5 . .
H100B C100 H100C 109.5 . .
C99 C101 H101A 110.2 . .
C99 C101 H101B 109.1 . .
H101A C101 H101B 109.5 . .
C99 C101 H101C 109.1 . .
H101A C101 H101C 109.5 . .
H101B C101 H101C 109.5 . .
C99 C102 H102A 109.6 . .
C99 C102 H102B 108.7 . .
H102A C102 H102B 109.5 . .
C99 C102 H102C 110.1 . .
H102A C102 H102C 109.5 . .
H102B C102 H102C 109.5 . .
N7 C103 C104 164(2) . .
C103 C104 C105 111.0(12) . .
C103 C104 C109 123.0(11) . .
C105 C104 C109 125.7(11) . .
C104 C105 C106 109.6(12) . .
C104 C105 H105 120.9 . .
C106 C105 H105 129.6 . .
C107 C106 C105 121.5(15) . .
C107 C106 H106 120.5 . .
C105 C106 H106 117.9 . .
C106 C107 C108 121.3(15) . .
C106 C107 H107 120.3 . .
C108 C107 H107 118.3 . .
C109 C108 C107 122.2(12) . .
C109 C108 H108 117.9 . .
C107 C108 H108 119.7 . .
C108 C109 C104 119.2(10) . .
C108 C109 H109 120.7 . .
C104 C109 H109 120.0 . .
Cl4 C110 Cl3 109.3(7) . .
Cl4 C110 Cl2 109.6(6) . .
Cl3 C110 Cl2 110.2(7) . .
Cl10 C112 Cl8 116.3(16) . .
Cl10 C112 Cl9 105.3(14) . .
Cl8 C112 Cl9 107.4(15) . .
Cl16 C113 Cl12 129.7(10) . .
Cl16 C113 Cl15 44.9(10) . .
Cl12 C113 Cl15 125.6(10) . .
Cl16 C113 Cl11 106.5(13) . .
Cl12 C113 Cl11 38.6(5) . .
Cl15 C113 Cl11 135.7(11) . .
Cl16 C113 Cl14 68.2(13) . .
Cl12 C113 Cl14 110.9(10) . .
Cl15 C113 Cl14 23.5(9) . .
Cl11 C113 Cl14 137.5(10) . .
Cl16 C113 Cl17 35.1(11) . .
Cl12 C113 Cl17 107.6(8) . .
Cl15 C113 Cl17 79.1(10) . .
Cl11 C113 Cl17 74.4(6) . .
Cl14 C113 Cl17 101.3(8) . .
Cl16 C113 Cl13 134.5(14) . .
Cl12 C113 Cl13 64.1(7) . .
Cl15 C113 Cl13 90.3(10) . .
Cl11 C113 Cl13 102.1(7) . .
Cl14 C113 Cl13 66.8(8) . .
Cl17 C113 Cl13 158.9(8) . .

loop_
_geom_bond_atom_site_label_1
_geom_bond_atom_site_label_2
_geom_bond_distance
_geom_bond_site_symmetry_2
Cu2 O12 1.915(4) 2_755
Cu2 O12 1.915(4) .
Cu2 O11 1.939(4) .
Cu2 O11 1.939(4) 2_755
Cu2 Cu1 2.9195(6) 2_755
Cu2 Cu1 2.9196(6) .
Cu1 O12 1.907(4) .
Cu1 O11 1.927(4) .
Cu1 N5 1.975(4) 2_755
Cu1 N3 1.992(4) .
Cl1 O7A 1.288(15) .
Cl1 O7B 1.350(14) .
Cl1 O8 1.390(9) .
Cl1 O9 1.399(13) .
Cl1 O10 1.409(7) .
Cl1 O13 1.45(2) .
Cl2 C110 1.806(11) .
Cl3 C110 1.760(14) .
Cl4 C110 1.742(12) .
Cl5A Cl5C 0.6158(13) .
Cl5A Cl5B 0.7202(16) .
Cl5A C111 1.745(4) .
Cl5B Cl5C 1.296(3) .
Cl5B C111 1.675(4) .
Cl5B Cl7B 2.470(5) .
Cl5C C111 1.747(4) .
Cl5C Cl6 2.455(5) .
Cl6 C111 1.870(4) .
Cl7A Cl7C 0.6050(13) .
Cl7A Cl7D 0.6505(14) .
Cl7A Cl7B 1.142(2) .
Cl7A C111 1.758(4) .
Cl7B C111 1.152(2) .
Cl7B Cl7D 1.168(3) .
Cl7B Cl7C 1.308(3) .
Cl7C Cl7D 1.248(3) .
Cl7C C111 1.994(4) .
Cl7D C111 1.610(3) .
Cl8 C112 1.63(3) .
Cl9 C112 1.92(3) .
Cl10 C112 1.60(3) .
Cl11 Cl12 1.129(13) .
Cl11 C113 1.749(15) .
Cl11 Cl17 2.166(15) .
Cl12 C113 1.651(13) .
Cl12 Cl13 1.880(17) .
Cl13 C113 1.877(16) .
Cl13 Cl14 2.03(2) .
Cl14 Cl15 0.73(2) .
Cl14 C113 1.817(18) .
Cl14 Cl16 1.93(3) .
Cl15 Cl16 1.27(3) .
Cl15 C113 1.710(19) .
Cl15 Cl17 2.26(2) .
Cl16 Cl17 1.06(3) .
Cl16 C113 1.607(17) .
Cl17 C113 1.832(13) .
O1 C7 1.403(6) .
O1 C8 1.428(6) .
O2 C29 1.391(6) .
O2 C30 1.427(7) .
O3 C41 1.405(6) .
O3 C42 1.441(6) .
O6 C63 1.392(6) .
O6 C64 1.424(7) .
O5 C75 1.396(5) .
O5 C76 1.437(6) .
O4 C97 1.393(6) .
O4 C98 1.439(7) .
O9 O7A 1.19(3) .
O7A O7B 1.21(3) .
O7B O13 1.37(3) .
O11 H7A 1.0847 .
O12 H7B 0.9240 .
N3 C9 1.323(6) .
N3 C10 1.377(6) .
N2 C9 1.347(6) .
N2 C11 1.377(7) .
N2 C12 1.474(7) .
N1 C43 1.327(7) .
N1 C44 1.361(9) .
N4 C43 1.361(7) .
N4 C45 1.362(9) .
N4 C46 1.450(9) .
N5 C77 1.329(6) .
N5 C79 1.372(7) .
N5 Cu1 1.975(4) 2_755
N6 C77 1.348(7) .
N6 C78 1.376(8) .
N6 C80 1.469(7) .
N7 C103 1.042(17) .
C1 C96 1.513(8) .
C1 C2 1.522(7) .
C1 H1A 0.9596 .
C1 H1B 0.9598 .
C2 C3 1.387(7) .
C2 C7 1.388(7) .
C3 C4 1.399(8) .
C3 H3 0.9599 .
C4 C5 1.387(8) .
C4 C19 1.538(8) .
C5 C6 1.387(7) .
C5 H5 0.9600 .
C6 C7 1.384(7) .
C6 C23 1.532(8) .
C8 C9 1.485(7) .
C8 H8A 0.9600 .
C8 H8B 0.9600 .
C10 C11 1.344(8) .
C10 H10 0.9600 .
C11 H11 0.9599 .
C12 C13 1.501(9) .
C12 H12A 0.9601 .
C12 H12B 0.9600 .
C13 C14 1.386(8) .
C13 C18 1.390(9) .
C14 C15 1.356(11) .
C14 H14 0.9598 .
C15 C16 1.397(12) .
C15 H15 0.9602 .
C16 C17 1.377(11) .
C16 H16 0.9603 .
C17 C18 1.375(10) .
C17 H17 0.9599 .
C18 H18 0.9601 .
C19 C21 1.501(11) .
C19 C20 1.512(13) .
C19 C22 1.527(12) .
C20 H20A 0.9600 .
C20 H20B 0.9601 .
C20 H20C 0.9599 .
C21 H21A 0.9599 .
C21 H21B 0.9600 .
C21 H21C 0.9601 .
C22 H22A 0.9601 .
C22 H22B 0.9600 .
C22 H22C 0.9597 .
C23 C24 1.495(8) .
C23 H23A 0.9599 .
C23 H23B 0.9599 .
C24 C29 1.387(8) .
C24 C25 1.395(7) .
C25 C26 1.394(8) .
C25 H25 0.9601 .
C26 C27 1.391(8) .
C26 C31 1.527(8) .
C27 C28 1.386(8) .
C27 H27 0.9600 .
C28 C29 1.405(8) .
C28 C35 1.505(8) .
C30 H30A 0.9600 .
C30 H30B 0.9602 .
C30 H30C 0.9597 .
C31 C34 1.507(16) .
C31 C33 1.533(12) .
C31 C32 1.560(15) .
C32 H32A 0.9600 .
C32 H32B 0.9600 .
C32 H32C 0.9602 .
C33 H33A 0.9599 .
C33 H33B 0.9602 .
C33 H33C 0.9596 .
C34 H34A 0.9597 .
C34 H34B 0.9600 .
C34 H34C 0.9600 .
C35 C36 1.529(7) .
C35 H35A 0.9600 .
C35 H35B 0.9602 .
C36 C41 1.372(7) .
C36 C37 1.377(7) .
C37 C38 1.402(8) .
C37 H37 0.9600 .
C38 C39 1.390(8) .
C38 C53 1.515(7) .
C39 C40 1.374(7) .
C39 H39 0.9600 .
C40 C41 1.394(7) .
C40 C57 1.530(7) .
C42 C43 1.463(7) .
C42 H42A 0.9602 .
C42 H42B 0.9600 .
C44 C45 1.333(12) .
C44 H44 0.9600 .
C45 H45 0.9599 .
C46 C47 1.506(13) .
C46 H46A 0.9601 .
C46 H46B 0.9602 .
C47 C48 1.347(12) .
C47 C52 1.405(15) .
C48 C49 1.35(2) .
C48 H48 0.9600 .
C49 C50 1.30(2) .
C49 H49 0.9598 .
C50 C51 1.41(3) .
C50 H50 0.9600 .
C51 C52 1.46(2) .
C51 H51 0.9601 .
C52 H52 0.9600 .
C53 C54 1.513(12) .
C53 C55 1.518(13) .
C53 C56 1.532(10) .
C54 H54A 0.9601 .
C54 H54B 0.9599 .
C54 H54C 0.9601 .
C55 H55A 0.9600 .
C55 H55B 0.9599 .
C55 H55C 0.9601 .
C56 H56A 0.9598 .
C56 H56B 0.9601 .
C56 H56C 0.9599 .
C57 C58 1.501(8) .
C57 H57A 0.9598 .
C57 H57B 0.9600 .
C58 C63 1.383(8) .
C58 C59 1.390(8) .
C59 C60 1.394(8) .
C59 H59 0.9598 .
C60 C61 1.409(7) .
C60 C65 1.520(8) .
C61 C62 1.382(7) .
C61 H61 0.9601 .
C62 C63 1.396(7) .
C62 C69 1.496(7) .
C64 H64A 0.9600 .
C64 H64B 0.9603 .
C64 H64C 0.9598 .
C65 C68 1.436(16) .
C65 C66 1.452(15) .
C65 C67 1.509(15) .
C66 H66A 0.9600 .
C66 H66B 0.9599 .
C66 H66C 0.9599 .
C67 H67A 0.9601 .
C67 H67B 0.9600 .
C67 H67C 0.9602 .
C68 H68A 0.9600 .
C68 H68B 0.9600 .
C68 H68C 0.9598 .
C69 C70 1.524(7) .
C69 H69A 0.9600 .
C69 H69B 0.9599 .
C70 C75 1.389(7) .
C70 C71 1.393(7) .
C71 C72 1.376(7) .
C71 H71 0.9599 .
C72 C73 1.389(8) .
C72 C87 1.543(7) .
C73 C74 1.399(7) .
C73 H73 0.9600 .
C74 C75 1.386(7) .
C74 C91 1.510(7) .
C76 C77 1.481(7) .
C76 H76A 0.9600 .
C76 H76B 0.9597 .
C78 C79 1.333(9) .
C78 H78 0.9602 .
C79 H79 0.9597 .
C80 C81 1.509(9) .
C80 H80A 0.9598 .
C80 H80B 0.9601 .
C81 C86 1.372(10) .
C81 C82 1.392(10) .
C82 C83 1.403(13) .
C82 H82 0.9598 .
C83 C84 1.354(15) .
C83 H83 0.9599 .
C84 C85 1.392(14) .
C84 H84 0.9599 .
C85 C86 1.374(11) .
C85 H85 0.9602 .
C86 H86 0.9602 .
C87 C88 1.520(9) .
C87 C90 1.525(9) .
C87 C89 1.535(10) .
C88 H88A 0.9602 .
C88 H88B 0.9600 .
C88 H88C 0.9599 .
C89 H89A 0.9601 .
C89 H89B 0.9601 .
C89 H89C 0.9599 .
C90 H90A 0.9599 .
C90 H90B 0.9601 .
C90 H90C 0.9599 .
C91 C92 1.528(8) .
C91 H91A 0.9598 .
C91 H91B 0.9599 .
C92 C93 1.379(8) .
C92 C97 1.395(8) .
C93 C94 1.401(8) .
C93 H93 0.9600 .
C94 C95 1.378(8) .
C94 C99 1.527(8) .
C95 C96 1.398(8) .
C95 H95 0.9600 .
C96 C97 1.383(8) .
C98 H98A 0.9601 .
C98 H98B 0.9599 .
C98 H98C 0.9601 .
C99 C102 1.526(12) .
C99 C100 1.540(14) .
C99 C101 1.551(13) .
C100 H100A 0.9602 .
C100 H100B 0.9599 .
C100 H100C 0.9602 .
C101 H101A 0.9600 .
C101 H101B 0.9599 .
C101 H101C 0.9600 .
C102 H102A 0.9600 .
C102 H102B 0.9599 .
C102 H102C 0.9601 .
C103 C104 1.330(16) .
C104 C105 1.368(14) .
C104 C109 1.426(12) .
C105 C106 1.60(2) .
C105 H105 0.9600 .
C106 C107 1.304(19) .
C106 H106 0.9600 .
C107 C108 1.387(19) .
C107 H107 0.9598 .
C108 C109 1.317(16) .
C108 H108 0.9602 .
C109 H109 0.9601 .
